data_2004217
loop_
_publ_author_name
'Guo, G.-C.'
'Wang, Y.-G.'
'Zhuang, J.-N.'
'Chen, J.-T.'
'Huang, J.-S.'
'Zhang, Q.-E.'

_publ_section_title
;
 Tripraseodymium Chloride Bis(orthosilicate), Pr~3~(SiO~4~)~2~Cl
;
_journal_issue 12
_journal_name_full 'Acta Crystallographica Section C'
_journal_page_first 2471
_journal_page_last 2473
_journal_paper_doi 10.1107/S0108270195008390
_journal_volume 51
_journal_year 1995
_chemical_formula_moiety 'Pr3 Cl1 Si2 O8'
_chemical_formula_sum 'Cl O8 Pr3 Si2'
_chemical_formula_weight 642.34
_space_group_IT_number 15
_symmetry_cell_setting monoclinic
_symmetry_space_group_name_Hall '-C 2yc'
_symmetry_space_group_name_H-M 'C 1 2/c 1'
_atom_type_scat_source IntTabIV
_audit_creation_method from_GCIF_by_our_laboratory
_cell_angle_alpha 90
_cell_angle_beta 98.36(2)
_cell_angle_gamma 90
_cell_formula_units_Z 4
_cell_length_a 14.300(2)
_cell_length_b 6.430(1)
_cell_length_c 8.754(2)
_cell_measurement_reflns_used 25
_cell_measurement_temperature 293
_cell_measurement_theta_max 20
_cell_measurement_theta_min 10
_cell_volume 796.4(3)
_computing_cell_refinement CONTROL
_computing_data_collection 'CONTROL (Molecular Structure Corporation, 1988)'
_computing_data_reduction 'Lorentz-polarization with MolEN (Fair, 1990)'
_computing_molecular_graphics 'ORTEPII (Johnson, 1976)'
_computing_publication_material 'GCIF, local program'
_computing_structure_refinement 'LSFM in MolEN (Fair, 1990)'
_computing_structure_solution 'MITHRIL (Gilmore, 1983)'
_diffrn_measurement_device 'Rigaku AFC5R'
_diffrn_measurement_method \w/2\q
_diffrn_radiation_type MoK\a
_diffrn_radiation_wavelength 0.71069
_diffrn_reflns_av_R_equivalents 0.028
_diffrn_reflns_limit_h_max 22
_diffrn_reflns_limit_h_min 0
_diffrn_reflns_limit_k_max 10
_diffrn_reflns_limit_k_min 0
_diffrn_reflns_limit_l_max 13
_diffrn_reflns_limit_l_min -14
_diffrn_reflns_number 1948
_diffrn_reflns_theta_max 35.0
_diffrn_standards_decay_% 4.4
_diffrn_standards_interval_count 200
_diffrn_standards_number 3
_exptl_absorpt_coefficient_mu 18.67
_exptl_absorpt_correction_T_max 0.117
_exptl_absorpt_correction_T_min 0.080
_exptl_absorpt_correction_type '\y scan and spherical'
_exptl_crystal_colour 'Pale green'
_exptl_crystal_density_diffrn 5.36
_exptl_crystal_description Rectangle
_exptl_crystal_size_max 0.60
_exptl_crystal_size_mid 0.10
_exptl_crystal_size_min 0.10
_refine_diff_density_max 1.63
_refine_diff_density_min -2.64
_refine_ls_abs_structure_details
;
;
_refine_ls_extinction_method none
_refine_ls_goodness_of_fit_obs 1.06
_refine_ls_number_parameters 65
_refine_ls_number_reflns 1438
_refine_ls_R_factor_obs .0323
_refine_ls_shift/esd_max 0.0212
_refine_ls_structure_factor_coef F
_refine_ls_weighting_details 'w = 1/[\s^2^(F)]'
_refine_ls_weighting_scheme calc
_refine_ls_wR_factor_obs .0400
_reflns_number_observed 1438
_reflns_number_total 1820
_reflns_observed_criterion refl_observed_if_I_>3.0_\s(I)
_cod_data_source_file br1101.cif
_cod_data_source_block 418-3
_cod_depositor_comments
;
The following automatic conversions were performed:

'_geom_bond_publ_flag' value 'Yes' changed to 'yes' according to
/home/saulius/struct/CIF-dictionaries/cif_core.dic dictionary named
'cif_core.dic' version 2.4.1 from 2010-06-29 (22
times).

'_geom_bond_publ_flag' value 'No' changed to 'no' according
to /home/saulius/struct/CIF-dictionaries/cif_core.dic dictionary
named 'cif_core.dic' version 2.4.1 from 2010-06-29 (2
times).

'_geom_angle_publ_flag' value 'Yes' changed to 'yes'
according to /home/saulius/struct/CIF-dictionaries/cif_core.dic
dictionary named 'cif_core.dic' version 2.4.1 from 2010-06-29 (21
time).

'_geom_angle_publ_flag' value 'No' changed to 'no' according
to /home/saulius/struct/CIF-dictionaries/cif_core.dic dictionary
named 'cif_core.dic' version 2.4.1 from 2010-06-29 (146 times).

Automatic conversion script
Id: cif_fix_values 1715 2011-07-08 13:25:40Z adriana 

The following automatic conversions were performed:

'_refine_ls_weighting_scheme' value 'w = 1/[\s^2^(F)]' was changed to
'calc'. New tag '_refine_ls_weighting_details' was created. The value
of the new tag was set to 'w = 1/[\s^2^(F)]'.

Automatic conversion script
Id: cif_fix_values 3143 2015-03-26 13:38:13Z robertas 
;
_cod_original_cell_volume 796.4(5)
_cod_original_sg_symbol_H-M 'C 2/c'
_cod_original_formula_sum 'Pr3 Cl1 Si2 O8'
_cod_database_code 2004217

loop_
_symmetry_equiv_pos_as_xyz
x,y,z
-x,y,1/2-z
1/2+x,1/2+y,z
1/2-x,1/2+y,1/2-z
-x,-y,-z
x,-y,1/2+z
1/2-x,1/2-y,-z
1/2+x,1/2-y,1/2+z

loop_
_atom_site_aniso_label
_atom_site_aniso_U_11
_atom_site_aniso_U_22
_atom_site_aniso_U_33
_atom_site_aniso_U_12
_atom_site_aniso_U_13
_atom_site_aniso_U_23
Pr(1) .01000(10) .00900(10) .00790(10) .00100(10) .0021000 .00040(10)
Pr(2) .0082(2) .0131(2) .0084(2) 0 .00070(10) 0
Cl .0178(9) .0160(10) .063(2) 0 .0233(9) 0
Si .0092(6) .0103(6) .0064(6) -.0001(6) .0004(5) .0003(5)
O(1) .017(2) .014(2) .007(2) -.001(2) .0030(10) -.001(2)
O(2) .010(2) .013(2) .010(2) -.0010(10) .0030(10) -.0010(10)
O(3) .012(2) .011(2) .016(2) -.003(2) .001(2) -.001(2)
O(4) .019(2) .013(2) .013(2) -.002(2) .003(2) -.002(2)

loop_
_atom_site_label
_atom_site_occupancy
_atom_site_fract_x
_atom_site_fract_y
_atom_site_fract_z
_atom_site_U_iso_or_equiv
_atom_site_thermal_displace_type
Pr(1) 1 0.18380(2) 0.10391(5) 0.16958(4) 0.00889(6) Uani
Pr(2) 0.5 0.5 0.07297(8) 0.25 0.00996(9) Uani
Cl 0.5 0 0.0271(4) 0.25 0.0305(6) Uani
Si 1 0.3420(1) -0.0553(3) -0.0251(2) 0.0087(3) Uani
O(1) 1 0.1549(3) 0.3854(8) 0.3440(5) 0.0124(9) Uani
O(2) 1 0.2389(3) -0.0572(8) 0.4174(5) 0.0105(8) Uani
O(3) 1 0.0781(3) 0.3754(8) 0.0295(6) 0.0131(9) Uani
O(4) 1 0.1420(4) -0.2614(8) 0.1443(6) 0.015(1) Uani

loop_
_geom_angle_atom_site_label_1
_geom_angle_atom_site_label_2
_geom_angle_atom_site_label_3
_geom_angle_site_symmetry_1
_geom_angle_site_symmetry_3
_geom_angle
_geom_angle_publ_flag
O(1) Si O(2) 4_545 6_554 107.2(3) yes
O(1) Si O(3) 4_545 7_555 105.7(3) yes
O(1) Si O(4) 4_545 7_545 118.3(3) yes
O(2) Si O(3) 6_554 7_555 106.2(3) yes
O(2) Si O(4) 6_554 7_545 109.1(3) yes
O(3) Si O(4) 7_555 7_545 109.7(3) yes
Cl Pr(1) Si 1_555 1_555 145.45(6) no
Cl Pr(1) Si 1_555 6_555 109.56(4) no
Cl Pr(1) Si 1_555 7_555 101.47(6) no
Cl Pr(1) O(1) 1_555 1_555 74.30(10) no
Cl Pr(1) O(1) 1_555 4_545 137.50(10) no
Cl Pr(1) O(2) 1_555 1_555 84.10(10) no
Cl Pr(1) O(2) 1_555 4_555 131.30(10) no
Cl Pr(1) O(2) 1_555 6_554 128.50(10) no
Cl Pr(1) O(3) 1_555 1_555 74.40(10) no
Cl Pr(1) O(4) 1_555 1_555 68.40(10) no
Si Pr(1) Si 1_555 6_555 86.90(5) no
Si Pr(1) Si 1_555 7_555 97.54(5) no
Si Pr(1) O(1) 1_555 1_555 140.30(10) no
Si Pr(1) O(1) 1_555 4_545 30.60(10) no
Si Pr(1) O(2) 1_555 1_555 100.20(10) no
Si Pr(1) O(2) 1_555 4_555 75.40(10) no
Si Pr(1) O(2) 1_555 6_554 30.70(10) no
Si Pr(1) O(3) 1_555 1_555 112.70(10) no
Si Pr(1) O(4) 1_555 1_555 79.90(10) no
Si Pr(1) Si 6_555 7_555 116.27(5) no
Si Pr(1) O(1) 6_555 1_555 73.60(10) no
Si Pr(1) O(1) 6_555 4_545 59.60(10) no
Si Pr(1) O(2) 6_555 1_555 29.50(10) no
Si Pr(1) O(2) 6_555 4_555 92.70(10) no
Si Pr(1) O(2) 6_555 6_554 116.70(10) no
Si Pr(1) O(3) 6_555 1_555 139.90(10) no
Si Pr(1) O(4) 6_555 1_555 96.60(10) no
Si Pr(1) O(1) 7_555 1_555 63.20(10) no
Si Pr(1) O(1) 7_555 4_545 120.40(10) no
Si Pr(1) O(2) 7_555 1_555 138.70(10) no
Si Pr(1) O(2) 7_555 4_555 31.40(10) no
Si Pr(1) O(2) 7_555 6_554 77.80(10) no
Si Pr(1) O(3) 7_555 1_555 30.70(10) no
Si Pr(1) O(4) 7_555 1_555 147.00(10) no
O(1) Pr(1) O(1) 1_555 4_545 129.20(10) no
O(1) Pr(1) O(2) 1_555 1_555 79.6(2) no
O(1) Pr(1) O(2) 1_555 4_555 71.4(2) no
O(1) Pr(1) O(2) 1_555 6_554 139.0(2) no
O(1) Pr(1) O(3) 1_555 1_555 69.2(2) no
O(1) Pr(1) O(4) 1_555 1_555 135.5(2) no
O(1) Pr(1) O(2) 4_545 1_555 69.6(2) no
O(1) Pr(1) O(2) 4_545 4_555 91.20(10) no
O(1) Pr(1) O(2) 4_545 6_554 61.00(10) no
O(1) Pr(1) O(3) 4_545 1_555 142.5(2) no
O(1) Pr(1) O(4) 4_545 1_555 72.2(2) no
O(2) Pr(1) O(2) 1_555 4_555 121.40(10) no
O(2) Pr(1) O(2) 1_555 6_554 130.0(2) no
O(2) Pr(1) O(3) 1_555 1_555 145.8(2) no
O(2) Pr(1) O(4) 1_555 1_555 73.3(2) no
O(2) Pr(1) O(2) 4_555 6_554 68.7(2) no
O(2) Pr(1) O(3) 4_555 1_555 61.80(10) no
O(2) Pr(1) O(4) 4_555 1_555 153.1(2) no
O(2) Pr(1) O(3) 6_554 1_555 84.0(2) no
O(2) Pr(1) O(4) 6_554 1_555 84.6(2) no
O(3) Pr(1) O(4) 1_555 1_555 120.4(2) no
Cl Pr(2) Cl 3_545 3_555 180.00(6) no
Cl Pr(2) Si 3_545 1_555 74.88(3) no
Cl Pr(2) Si 3_545 2_655 74.88(3) no
Cl Pr(2) Si 3_545 5_655 87.97(3) no
Cl Pr(2) Si 3_545 6_555 87.97(3) no
Cl Pr(2) O(1) 3_545 3_545 61.80(10) no
Cl Pr(2) O(1) 3_545 4_545 61.80(10) no
Cl Pr(2) O(3) 3_545 3_545 61.80(10) no
Cl Pr(2) O(3) 3_545 4_545 61.80(10) no
Cl Pr(2) O(3) 3_545 7_555 97.50(10) no
Cl Pr(2) O(3) 3_545 8_555 97.50(10) no
Cl Pr(2) O(4) 3_545 3_555 114.40(10) no
Cl Pr(2) O(4) 3_545 4_555 114.40(10) no
Cl Pr(2) Si 3_555 1_555 105.12(3) no
Cl Pr(2) Si 3_555 2_655 105.12(3) no
Cl Pr(2) Si 3_555 5_655 92.03(3) no
Cl Pr(2) Si 3_555 6_555 92.03(3) no
Cl Pr(2) O(1) 3_555 3_545 118.20(10) no
Cl Pr(2) O(1) 3_555 4_545 118.20(10) no
Cl Pr(2) O(3) 3_555 3_545 118.20(10) no
Cl Pr(2) O(3) 3_555 4_545 118.20(10) no
Cl Pr(2) O(3) 3_555 7_555 82.50(10) no
Cl Pr(2) O(3) 3_555 8_555 82.50(10) no
Cl Pr(2) O(4) 3_555 3_555 65.60(10) no
Cl Pr(2) O(4) 3_555 4_555 65.60(10) no
Si Pr(2) Si 1_555 2_655 149.76(5) no
Si Pr(2) Si 1_555 5_655 90.72(5) no
Si Pr(2) Si 1_555 6_555 88.22(5) no
Si Pr(2) O(1) 1_555 3_545 127.80(10) no
Si Pr(2) O(1) 1_555 4_545 30.70(10) no
Si Pr(2) O(3) 1_555 3_545 69.80(10) no
Si Pr(2) O(3) 1_555 4_545 95.60(10) no
Si Pr(2) O(3) 1_555 7_555 30.90(10) no
Si Pr(2) O(3) 1_555 8_555 157.80(10) no
Si Pr(2) O(4) 1_555 3_555 110.30(10) no
Si Pr(2) O(4) 1_555 4_555 82.40(10) no
Si Pr(2) Si 2_655 5_655 88.22(5) no
Si Pr(2) Si 2_655 6_555 90.72(5) no
Si Pr(2) O(1) 2_655 3_545 30.70(10) no
Si Pr(2) O(1) 2_655 4_545 127.80(10) no
Si Pr(2) O(3) 2_655 3_545 95.60(10) no
Si Pr(2) O(3) 2_655 4_545 69.80(10) no
Si Pr(2) O(3) 2_655 7_555 157.80(10) no
Si Pr(2) O(3) 2_655 8_555 30.90(10) no
Si Pr(2) O(4) 2_655 3_555 82.40(10) no
Si Pr(2) O(4) 2_655 4_555 110.30(10) no
Si Pr(2) Si 5_655 6_555 175.95(5) no
Si Pr(2) O(1) 5_655 3_545 61.60(10) no
Si Pr(2) O(1) 5_655 4_545 116.20(10) no
Si Pr(2) O(3) 5_655 3_545 30.50(10) no
Si Pr(2) O(3) 5_655 4_545 145.90(10) no
Si Pr(2) O(3) 5_655 7_555 70.50(10) no
Si Pr(2) O(3) 5_655 8_555 110.10(10) no
Si Pr(2) O(4) 5_655 3_555 29.90(10) no
Si Pr(2) O(4) 5_655 4_555 153.60(10) no
Si Pr(2) O(1) 6_555 3_545 116.20(10) no
Si Pr(2) O(1) 6_555 4_545 61.60(10) no
Si Pr(2) O(3) 6_555 3_545 145.90(10) no
Si Pr(2) O(3) 6_555 4_545 30.50(10) no
Si Pr(2) O(3) 6_555 7_555 110.10(10) no
Si Pr(2) O(3) 6_555 8_555 70.50(10) no
Si Pr(2) O(4) 6_555 3_555 153.60(10) no
Si Pr(2) O(4) 6_555 4_555 29.90(10) no
O(1) Pr(2) O(1) 3_545 4_545 123.6(2) no
O(1) Pr(2) O(3) 3_545 3_545 64.90(10) no
O(1) Pr(2) O(3) 3_545 4_545 88.7(2) no
O(1) Pr(2) O(3) 3_545 7_555 127.4(2) no
O(1) Pr(2) O(3) 3_545 8_555 61.0(2) no
O(1) Pr(2) O(4) 3_545 3_555 67.6(2) no
O(1) Pr(2) O(4) 3_545 4_555 140.40(10) no
O(1) Pr(2) O(3) 4_545 3_545 88.7(2) no
O(1) Pr(2) O(3) 4_545 4_545 64.90(10) no
O(1) Pr(2) O(3) 4_545 7_555 61.0(2) no
O(1) Pr(2) O(3) 4_545 8_555 127.4(2) no
O(1) Pr(2) O(4) 4_545 3_555 140.40(10) no
O(1) Pr(2) O(4) 4_545 4_555 67.6(2) no
O(3) Pr(2) O(3) 3_545 4_545 123.5(2) no
O(3) Pr(2) O(3) 3_545 7_555 62.8(2) no
O(3) Pr(2) O(3) 3_545 8_555 125.40(10) no
O(3) Pr(2) O(4) 3_545 3_555 60.4(2) no
O(3) Pr(2) O(4) 3_545 4_555 152.10(10) no
O(3) Pr(2) O(3) 4_545 7_555 125.40(10) no
O(3) Pr(2) O(3) 4_545 8_555 62.8(2) no
O(3) Pr(2) O(4) 4_545 3_555 152.10(10) no
O(3) Pr(2) O(4) 4_545 4_555 60.4(2) no
O(3) Pr(2) O(3) 7_555 8_555 165.1(2) no
O(3) Pr(2) O(4) 7_555 3_555 82.0(2) no
O(3) Pr(2) O(4) 7_555 4_555 91.9(2) no
O(3) Pr(2) O(4) 8_555 3_555 91.9(2) no
O(3) Pr(2) O(4) 8_555 4_555 82.0(2) no
O(4) Pr(2) O(4) 3_555 4_555 131.3(2) no
Cl Pr(2) Cl 3_545 3_555 180.00(6) yes
Cl Pr(2) Si 3_545 1_555 74.88(3) yes
Cl Pr(2) Si 3_545 2_655 74.88(3) yes
Cl Pr(2) Si 3_545 5_655 87.97(3) yes
Cl Pr(2) Si 3_545 6_555 87.97(3) yes
Cl Pr(2) Si 3_555 1_555 105.12(3) yes
Cl Pr(2) Si 3_555 2_655 105.12(3) yes
Cl Pr(2) Si 3_555 5_655 92.03(3) yes
Cl Pr(2) Si 3_555 6_555 92.03(3) yes
Si Pr(2) Si 1_555 2_655 149.76(5) yes
Si Pr(2) Si 1_555 5_655 90.72(5) yes
Si Pr(2) Si 1_555 6_555 88.22(5) yes
Si Pr(2) Si 2_655 5_655 88.22(5) yes
Si Pr(2) Si 2_655 6_555 90.72(5) yes
Si Pr(2) Si 5_655 6_555 175.95(5) yes

loop_
_geom_bond_atom_site_label_1
_geom_bond_atom_site_label_2
_geom_bond_site_symmetry_2
_geom_bond_distance
_geom_bond_publ_flag
Pr(1) Cl 1_555 2.8611(7) yes
Pr(1) O(1) 1_555 2.442(5) yes
Pr(1) O(1) 4_545 2.718(5) yes
Pr(1) O(2) 1_555 2.430(4) yes
Pr(1) O(2) 4_555 2.607(5) yes
Pr(1) O(2) 6_554 2.468(5) yes
Pr(1) O(3) 1_555 2.509(5) yes
Pr(1) O(4) 1_555 2.426(5) yes
Pr(2) Cl 3_545 3.510(3) yes
Pr(2) Cl 3_555 2.920(3) yes
Pr(2) O(1) 3_545 2.551(5) yes
Pr(2) O(1) 4_545 2.551(5) yes
Pr(2) O(3) 3_545 2.686(5) yes
Pr(2) O(3) 4_545 2.686(5) yes
Pr(2) O(3) 7_555 2.559(5) yes
Pr(2) O(3) 8_555 2.559(5) yes
Pr(2) O(4) 3_555 2.581(5) yes
Pr(2) O(4) 4_555 2.581(5) yes
Si O(1) 4_545 1.625(5) yes
Si O(2) 6_554 1.654(5) yes
Si O(3) 7_555 1.631(5) yes
Si O(4) 7_545 1.612(5) yes
Pr(1) Pr(1) 4_545 3.8895(7) no
Pr(1) Pr(1) 4_555 3.8895(7) no
